data_7238986
loop_
_publ_author_name
'Qi, Qingkai'
'Liu, Yifei'
'Fang, Xiaofeng'
'Zhang, Yumo'
'Chen, Peng'
'Wang, Yi'
'Yang, Bing'
'Xu, Bin'
'Tian, Wenjing'
'Zhang, Sean Xiao-An'

_publ_section_title
;
 AIE (AIEE) and mechanofluorochromic performances of TPE-methoxylates:
 effects of single molecular conformations
;
_journal_issue 21
_journal_name_full 'RSC Advances'
_journal_page_first 7996
_journal_paper_doi 10.1039/c3ra40734a
_journal_volume 3
_journal_year 2013
_chemical_formula_moiety 'C30 H28 O4'
_chemical_formula_sum 'C30 H28 O4'
_chemical_formula_weight 452.52
_space_group_IT_number 5
_space_group_name_Hall 'C 2y'
_space_group_name_H-M_alt 'C 1 2 1'
_symmetry_cell_setting monoclinic
_symmetry_space_group_name_H-M 'C 1 2 1'
_atom_sites_solution_hydrogens geom
_atom_sites_solution_primary direct
_atom_sites_solution_secondary difmap
_audit_creation_method SHELXL-97
_cell_angle_alpha 90.00
_cell_angle_beta 125.66(3)
_cell_angle_gamma 90.00
_cell_formula_units_Z 2
_cell_length_a 19.567(12)
_cell_length_b 5.624(4)
_cell_length_c 13.776(12)
_cell_measurement_temperature 293(2)
_cell_volume 1231.7(16)
_computing_structure_refinement 'SHELXL-97 (Sheldrick, 1997)'
_computing_structure_solution 'SHELXS-97 (Sheldrick, 1990)'
_diffrn_ambient_temperature 293(2)
_diffrn_measured_fraction_theta_full 0.996
_diffrn_measured_fraction_theta_max 0.996
_diffrn_radiation_monochromator graphite
_diffrn_radiation_source 'fine-focus sealed tube'
_diffrn_radiation_type MoK\a
_diffrn_radiation_wavelength 0.71073
_diffrn_reflns_av_R_equivalents 0.0281
_diffrn_reflns_av_sigmaI/netI 0.0384
_diffrn_reflns_limit_h_max 25
_diffrn_reflns_limit_h_min -25
_diffrn_reflns_limit_k_max 7
_diffrn_reflns_limit_k_min -7
_diffrn_reflns_limit_l_max 17
_diffrn_reflns_limit_l_min -17
_diffrn_reflns_number 6061
_diffrn_reflns_theta_full 27.48
_diffrn_reflns_theta_max 27.48
_diffrn_reflns_theta_min 2.99
_exptl_absorpt_coefficient_mu 0.080
_exptl_absorpt_correction_T_max 0.9876
_exptl_absorpt_correction_T_min 0.9574
_exptl_absorpt_correction_type multi-scan
_exptl_crystal_density_diffrn 1.220
_exptl_crystal_density_method 'not measured'
_exptl_crystal_F_000 480
_exptl_crystal_size_max 0.55
_exptl_crystal_size_mid 0.23
_exptl_crystal_size_min 0.16
_refine_diff_density_max 0.102
_refine_diff_density_min -0.120
_refine_diff_density_rms 0.026
_refine_ls_abs_structure_details 'Flack H D (1983), Acta Cryst. A39, 876-881'
_refine_ls_abs_structure_Flack 0.3(16)
_refine_ls_extinction_method none
_refine_ls_goodness_of_fit_ref 1.052
_refine_ls_hydrogen_treatment constr
_refine_ls_matrix_type full
_refine_ls_number_parameters 156
_refine_ls_number_reflns 2668
_refine_ls_number_restraints 1
_refine_ls_restrained_S_all 1.052
_refine_ls_R_factor_all 0.0559
_refine_ls_R_factor_gt 0.0387
_refine_ls_shift/su_max 0.000
_refine_ls_shift/su_mean 0.000
_refine_ls_structure_factor_coef Fsqd
_refine_ls_weighting_details 'calc w=1/[\s^2^(Fo^2^)+(0.0550P)^2^+0.0412P] where P=(Fo^2^+2Fc^2^)/3'
_refine_ls_weighting_scheme calc
_refine_ls_wR_factor_gt 0.0961
_refine_ls_wR_factor_ref 0.1064
_reflns_number_gt 1958
_reflns_number_total 2668
_reflns_threshold_expression >2sigma(I)
_cod_data_source_file c3ra40734a.txt
_cod_data_source_block tae
_cod_original_cell_volume 1231.7(15)
_cod_original_sg_symbol_H-M C2
_cod_database_code 7238986

loop_
_symmetry_equiv_pos_as_xyz
'x, y, z'
'-x, y, -z'
'x+1/2, y+1/2, z'
'-x+1/2, y+1/2, -z'

loop_
_atom_site_label
_atom_site_type_symbol
_atom_site_fract_x
_atom_site_fract_y
_atom_site_fract_z
_atom_site_U_iso_or_equiv
_atom_site_adp_type
_atom_site_occupancy
_atom_site_symmetry_multiplicity
_atom_site_calc_flag
_atom_site_refinement_flags
C1 C 0.38075(12) 0.2476(4) 0.09195(15) 0.0545(5) Uani 1 1 d .
C2 C 0.36681(13) 0.0603(4) 0.14273(16) 0.0573(5) Uani 1 1 d .
H2 H 0.3268 -0.0544 0.0943 0.069 Uiso 1 1 calc R
C3 C 0.41209(12) 0.0424(3) 0.26551(16) 0.0550(5) Uani 1 1 d .
H3 H 0.4015 -0.0837 0.2987 0.066 Uiso 1 1 calc R
C4 C 0.47311(11) 0.2093(3) 0.34042(15) 0.0470(4) Uani 1 1 d .
C5 C 0.48878(12) 0.3897(4) 0.28684(16) 0.0540(5) Uani 1 1 d .
H5 H 0.5315 0.4984 0.3349 0.065 Uiso 1 1 calc R
C6 C 0.44249(13) 0.4119(4) 0.16396(17) 0.0583(5) Uani 1 1 d .
H6 H 0.4530 0.5369 0.1301 0.070 Uiso 1 1 calc R
C7 C 0.51989(11) 0.2068(3) 0.47309(15) 0.0486(4) Uani 1 1 d .
C8 C 0.61360(10) 0.2265(3) 0.54232(14) 0.0463(4) Uani 1 1 d .
C9 C 0.65898(12) 0.0640(4) 0.52476(14) 0.0508(4) Uani 1 1 d .
H9 H 0.6305 -0.0579 0.4695 0.061 Uiso 1 1 calc R
C10 C 0.74540(12) 0.0793(4) 0.58755(15) 0.0519(4) Uani 1 1 d .
H10 H 0.7747 -0.0323 0.5753 0.062 Uiso 1 1 calc R
C11 C 0.78799(11) 0.2616(3) 0.66869(15) 0.0483(4) Uani 1 1 d .
C12 C 0.74416(12) 0.4285(4) 0.68566(17) 0.0587(5) Uani 1 1 d .
H12 H 0.7724 0.5533 0.7390 0.070 Uiso 1 1 calc R
C13 C 0.65789(12) 0.4081(4) 0.62251(18) 0.0573(5) Uani 1 1 d .
H13 H 0.6287 0.5208 0.6345 0.069 Uiso 1 1 calc R
C14 C 0.3373(2) 0.4578(5) -0.0855(2) 0.0955(9) Uani 1 1 d .
H14A H 0.3920 0.4614 -0.0696 0.143 Uiso 1 1 calc R
H14B H 0.3294 0.5987 -0.0538 0.143 Uiso 1 1 calc R
H14C H 0.2951 0.4510 -0.1702 0.143 Uiso 1 1 calc R
C15 C 0.91833(14) 0.4582(5) 0.8054(2) 0.0854(8) Uani 1 1 d .
H15A H 0.9133 0.4544 0.8707 0.128 Uiso 1 1 calc R
H15B H 0.8954 0.6046 0.7623 0.128 Uiso 1 1 calc R
H15C H 0.9766 0.4470 0.8358 0.128 Uiso 1 1 calc R
O1 O 0.33054(10) 0.2544(3) -0.03074(11) 0.0767(5) Uani 1 1 d .
O2 O 0.87352(8) 0.2640(3) 0.72784(13) 0.0667(4) Uani 1 1 d .

loop_
_atom_site_aniso_label
_atom_site_aniso_U_11
_atom_site_aniso_U_22
_atom_site_aniso_U_33
_atom_site_aniso_U_23
_atom_site_aniso_U_13
_atom_site_aniso_U_12
C1 0.0578(11) 0.0555(10) 0.0459(9) 0.0015(10) 0.0279(8) 0.0076(10)
C2 0.0570(11) 0.0536(11) 0.0527(10) -0.0092(10) 0.0272(9) -0.0070(10)
C3 0.0614(12) 0.0490(10) 0.0563(10) -0.0009(9) 0.0353(9) -0.0081(9)
C4 0.0455(9) 0.0458(9) 0.0491(9) 0.0009(8) 0.0273(7) 0.0010(8)
C5 0.0537(11) 0.0497(10) 0.0544(10) -0.0030(9) 0.0292(9) -0.0086(9)
C6 0.0662(13) 0.0538(11) 0.0562(11) 0.0077(10) 0.0363(10) -0.0011(10)
C7 0.0512(10) 0.0432(9) 0.0504(9) -0.0006(9) 0.0291(8) -0.0004(8)
C8 0.0469(9) 0.0463(9) 0.0462(8) 0.0006(9) 0.0275(8) -0.0009(8)
C9 0.0542(11) 0.0509(10) 0.0426(9) -0.0048(8) 0.0255(8) 0.0012(9)
C10 0.0550(11) 0.0546(10) 0.0470(9) 0.0026(9) 0.0302(8) 0.0118(9)
C11 0.0451(9) 0.0537(10) 0.0459(8) 0.0080(9) 0.0265(7) 0.0024(9)
C12 0.0525(12) 0.0528(10) 0.0665(12) -0.0147(10) 0.0322(10) -0.0108(9)
C13 0.0524(11) 0.0502(10) 0.0726(12) -0.0131(10) 0.0383(10) -0.0013(9)
C14 0.138(3) 0.0820(17) 0.0591(12) 0.0145(13) 0.0536(15) 0.0088(17)
C15 0.0507(13) 0.0886(17) 0.0986(18) -0.0124(16) 0.0333(13) -0.0170(13)
O1 0.0914(11) 0.0756(10) 0.0455(7) 0.0034(7) 0.0299(7) 0.0021(9)
O2 0.0469(7) 0.0748(10) 0.0737(8) -0.0016(8) 0.0325(6) 0.0009(7)

loop_
_atom_type_symbol
_atom_type_description
_atom_type_scat_dispersion_real
_atom_type_scat_dispersion_imag
_atom_type_scat_source
C C 0.0033 0.0016 'International Tables Vol C Tables 4.2.6.8 and 6.1.1.4'
H H 0.0000 0.0000 'International Tables Vol C Tables 4.2.6.8 and 6.1.1.4'
O O 0.0106 0.0060 'International Tables Vol C Tables 4.2.6.8 and 6.1.1.4'

loop_
_geom_angle_atom_site_label_1
_geom_angle_atom_site_label_2
_geom_angle_atom_site_label_3
_geom_angle
_geom_angle_site_symmetry_1
O1 C1 C2 115.78(18) .
O1 C1 C6 124.40(18) .
C2 C1 C6 119.82(16) .
C1 C2 C3 120.14(18) .
C1 C2 H2 119.9 .
C3 C2 H2 119.9 .
C2 C3 C4 121.31(18) .
C2 C3 H3 119.3 .
C4 C3 H3 119.3 .
C5 C4 C3 117.28(16) .
C5 C4 C7 119.30(17) .
C3 C4 C7 123.40(17) .
C6 C5 C4 121.72(18) .
C6 C5 H5 119.1 .
C4 C5 H5 119.1 .
C1 C6 C5 119.62(18) .
C1 C6 H6 120.2 .
C5 C6 H6 120.2 .
C7 C7 C4 122.2(2) 2_656
C7 C7 C8 122.2(2) 2_656
C4 C7 C8 115.34(15) .
C13 C8 C9 117.37(17) .
C13 C8 C7 121.98(17) .
C9 C8 C7 120.62(17) .
C10 C9 C8 121.51(17) .
C10 C9 H9 119.2 .
C8 C9 H9 119.2 .
C11 C10 C9 119.58(17) .
C11 C10 H10 120.2 .
C9 C10 H10 120.2 .
O2 C11 C12 123.85(17) .
O2 C11 C10 116.12(16) .
C12 C11 C10 120.02(17) .
C11 C12 C13 119.27(18) .
C11 C12 H12 120.4 .
C13 C12 H12 120.4 .
C8 C13 C12 122.22(19) .
C8 C13 H13 118.9 .
C12 C13 H13 118.9 .
O1 C14 H14A 109.5 .
O1 C14 H14B 109.5 .
H14A C14 H14B 109.5 .
O1 C14 H14C 109.5 .
H14A C14 H14C 109.5 .
H14B C14 H14C 109.5 .
O2 C15 H15A 109.5 .
O2 C15 H15B 109.5 .
H15A C15 H15B 109.5 .
O2 C15 H15C 109.5 .
H15A C15 H15C 109.5 .
H15B C15 H15C 109.5 .
C1 O1 C14 117.09(19) .
C11 O2 C15 117.42(18) .

loop_
_geom_bond_atom_site_label_1
_geom_bond_atom_site_label_2
_geom_bond_distance
_geom_bond_site_symmetry_2
C1 O1 1.374(2) .
C1 C2 1.377(3) .
C1 C6 1.378(3) .
C2 C3 1.382(3) .
C2 H2 0.9300 .
C3 C4 1.391(3) .
C3 H3 0.9300 .
C4 C5 1.390(3) .
C4 C7 1.493(3) .
C5 C6 1.383(3) .
C5 H5 0.9300 .
C6 H6 0.9300 .
C7 C7 1.352(4) 2_656
C7 C8 1.498(3) .
C8 C13 1.378(3) .
C8 C9 1.390(3) .
C9 C10 1.382(3) .
C9 H9 0.9300 .
C10 C11 1.381(3) .
C10 H10 0.9300 .
C11 O2 1.369(2) .
C11 C12 1.380(3) .
C12 C13 1.381(3) .
C12 H12 0.9300 .
C13 H13 0.9300 .
C14 O1 1.419(3) .
C14 H14A 0.9600 .
C14 H14B 0.9600 .
C14 H14C 0.9600 .
C15 O2 1.418(3) .
C15 H15A 0.9600 .
C15 H15B 0.9600 .
C15 H15C 0.9600 .
